data_4069622
loop_
_publ_author_name
'Semproni, Scott P.'
'Graham, Peter M.'
'Buschhaus, Miriam S. A.'
'Patrick, Brian O.'
'Legzdins, Peter'

_publ_section_title
;
 Toward Alkane Functionalization Effected with Cp*W(NO)(alkyl)(\h3-allyl)
 Complexes
;
_journal_issue 15
_journal_name_full Organometallics
_journal_page_first 4480
_journal_paper_doi 10.1021/om900307p
_journal_volume 28
_journal_year 2009
_chemical_formula_moiety 'C27 H42 N2 O Si W'
_chemical_formula_sum 'C27 H42 N2 O Si W'
_chemical_formula_weight 622.57
_chemical_name_systematic
;
 ?
;
_space_group_IT_number 2
_symmetry_cell_setting triclinic
_symmetry_space_group_name_Hall '-P 1'
_symmetry_space_group_name_H-M 'P -1'
_atom_sites_solution_hydrogens geom
_atom_sites_solution_primary direct
_atom_sites_solution_secondary difmap
_audit_creation_method SHELXL-97
_cell_angle_alpha 84.215(8)
_cell_angle_beta 87.804(9)
_cell_angle_gamma 70.445(8)
_cell_formula_units_Z 2
_cell_length_a 9.8708(16)
_cell_length_b 11.1838(17)
_cell_length_c 12.928(2)
_cell_measurement_reflns_used 5922
_cell_measurement_temperature 173(2)
_cell_measurement_theta_max 28.2
_cell_measurement_theta_min 1.9
_cell_volume 1338.0(4)
_computing_structure_refinement 'SHELXL-97 (Sheldrick, 1997)'
_diffrn_ambient_temperature 173(2)
_diffrn_measured_fraction_theta_full 0.962
_diffrn_measured_fraction_theta_max 0.962
_diffrn_measurement_device_type 'Bruker x8 Apex II'
_diffrn_measurement_method 'Area Detector'
_diffrn_radiation_monochromator graphite
_diffrn_radiation_source 'fine-focus sealed tube'
_diffrn_radiation_type MoK\a
_diffrn_radiation_wavelength 0.71073
_diffrn_reflns_av_R_equivalents 0.0601
_diffrn_reflns_av_sigmaI/netI 0.0624
_diffrn_reflns_limit_h_max 12
_diffrn_reflns_limit_h_min -12
_diffrn_reflns_limit_k_max 14
_diffrn_reflns_limit_k_min -13
_diffrn_reflns_limit_l_max 17
_diffrn_reflns_limit_l_min -16
_diffrn_reflns_number 35982
_diffrn_reflns_theta_full 28.23
_diffrn_reflns_theta_max 28.23
_diffrn_reflns_theta_min 1.94
_exptl_absorpt_coefficient_mu 4.382
_exptl_absorpt_correction_T_max 0.7199
_exptl_absorpt_correction_T_min 0.5962
_exptl_absorpt_correction_type multi-scan
_exptl_crystal_colour yellow
_exptl_crystal_density_diffrn 1.545
_exptl_crystal_density_method 'not measured'
_exptl_crystal_description 'irregular cut'
_exptl_crystal_F_000 628
_exptl_crystal_size_max 0.15
_exptl_crystal_size_mid 0.125
_exptl_crystal_size_min 0.075
_refine_diff_density_max 1.962
_refine_diff_density_min -2.460
_refine_diff_density_rms 0.227
_refine_ls_extinction_method none
_refine_ls_goodness_of_fit_ref 1.054
_refine_ls_hydrogen_treatment constr
_refine_ls_matrix_type full
_refine_ls_number_parameters 318
_refine_ls_number_reflns 6344
_refine_ls_number_restraints 0
_refine_ls_restrained_S_all 1.054
_refine_ls_R_factor_all 0.0656
_refine_ls_R_factor_gt 0.0421
_refine_ls_shift/su_max 0.003
_refine_ls_shift/su_mean 0.000
_refine_ls_structure_factor_coef Fsqd
_refine_ls_weighting_details 'calc w=1/[\s^2^(Fo^2^)+(0.0521P)^2^+10.0912P] where P=(Fo^2^+2Fc^2^)/3'
_refine_ls_weighting_scheme calc
_refine_ls_wR_factor_gt 0.1086
_refine_ls_wR_factor_ref 0.1212
_reflns_number_gt 5041
_reflns_number_total 6344
_reflns_threshold_expression >2sigma(I)
_cod_data_source_file om900307p_si_002.cif
_cod_data_source_block pl348_0m
_cod_depositor_comments
;
The following automatic conversions were performed:

'_symmetry_cell_setting' value 'Triclinic' changed to 'triclinic'
according to /home/saulius/struct/CIF-dictionaries/cif_core.dic
dictionary named 'cif_core.dic' version 2.4.2 from
2011-04-26.

'_exptl_absorpt_correction_type' value 'Multi-scan'
changed to 'multi-scan' according to
/home/saulius/struct/CIF-dictionaries/cif_core.dic dictionary named
'cif_core.dic' version 2.4.2 from 2011-04-26.

Automatic conversion script
Id: cif_fix_values 1715 2011-07-08 13:25:40Z adriana 
;
_cod_original_sg_symbol_H-M P-1
_cod_database_code 4069622

loop_
_symmetry_equiv_pos_as_xyz
'x, y, z'
'-x, -y, -z'

loop_
_atom_site_label
_atom_site_type_symbol
_atom_site_fract_x
_atom_site_fract_y
_atom_site_fract_z
_atom_site_U_iso_or_equiv
_atom_site_adp_type
_atom_site_occupancy
_atom_site_symmetry_multiplicity
_atom_site_calc_flag
_atom_site_refinement_flags
_atom_site_disorder_assembly
_atom_site_disorder_group
C4 C 0.6526(8) 0.9319(7) 0.9148(6) 0.0342(18) Uani 1 1 d . . .
H4A H 0.6344 0.9514 0.9881 0.041 Uiso 1 1 calc R A 1
H4B H 0.5697 0.9097 0.8927 0.041 Uiso 1 1 calc R A 1
C5 C 0.6479(8) 1.0513(7) 0.8534(6) 0.0301(16) Uani 1 1 d . B .
C6 C 0.5962(8) 1.2186(7) 0.9739(5) 0.0248(15) Uani 1 1 d . . .
C7 C 0.6947(8) 1.1740(7) 1.0535(6) 0.0304(16) Uani 1 1 d . . .
C8 C 0.6618(10) 1.2326(8) 1.1451(6) 0.0376(19) Uani 1 1 d . . .
H8 H 0.7270 1.2023 1.2016 0.045 Uiso 1 1 calc R . .
C9 C 0.5394(10) 1.3319(8) 1.1563(7) 0.039(2) Uani 1 1 d . . .
H9 H 0.5187 1.3689 1.2205 0.047 Uiso 1 1 calc R . .
C10 C 0.4450(9) 1.3793(8) 1.0750(7) 0.0372(19) Uani 1 1 d . . .
H10 H 0.3614 1.4512 1.0822 0.045 Uiso 1 1 calc R . .
C11 C 0.4713(8) 1.3225(7) 0.9822(5) 0.0275(16) Uani 1 1 d . . .
C12 C 0.3672(9) 1.3728(8) 0.8942(6) 0.0368(19) Uani 1 1 d . . .
H12A H 0.3124 1.3151 0.8888 0.055 Uiso 1 1 calc R . .
H12B H 0.4199 1.3788 0.8292 0.055 Uiso 1 1 calc R . .
H12C H 0.3011 1.4575 0.9071 0.055 Uiso 1 1 calc R . .
C13 C 0.8377(8) 1.0718(8) 1.0417(6) 0.0378(19) Uani 1 1 d . . .
H13A H 0.8236 0.9892 1.0413 0.057 Uiso 1 1 calc R . .
H13B H 0.9000 1.0688 1.0998 0.057 Uiso 1 1 calc R . .
H13C H 0.8828 1.0909 0.9761 0.057 Uiso 1 1 calc R . .
C14 C 0.6775(8) 1.3482(7) 0.7157(6) 0.0262(15) Uani 1 1 d . . .
H14A H 0.6109 1.4015 0.6607 0.031 Uiso 1 1 calc R . .
H14B H 0.6372 1.3794 0.7830 0.031 Uiso 1 1 calc R . .
C15 C 0.9672(10) 1.3044(9) 0.8096(8) 0.047(2) Uani 1 1 d . . .
H15A H 0.9108 1.3250 0.8734 0.071 Uiso 1 1 calc R . .
H15B H 1.0471 1.3380 0.8082 0.071 Uiso 1 1 calc R . .
H15C H 1.0052 1.2117 0.8078 0.071 Uiso 1 1 calc R . .
C16 C 0.8236(11) 1.5523(8) 0.6837(7) 0.045(2) Uani 1 1 d . . .
H16A H 0.7842 1.5876 0.7491 0.067 Uiso 1 1 calc R . .
H16B H 0.7564 1.5953 0.6271 0.067 Uiso 1 1 calc R . .
H16C H 0.9159 1.5655 0.6688 0.067 Uiso 1 1 calc R . .
C17 C 0.9480(10) 1.3151(9) 0.5758(7) 0.045(2) Uani 1 1 d . . .
H17A H 1.0499 1.3052 0.5818 0.067 Uiso 1 1 calc R . .
H17B H 0.9067 1.3752 0.5155 0.067 Uiso 1 1 calc R . .
H17C H 0.9385 1.2323 0.5669 0.067 Uiso 1 1 calc R . .
C18 C 0.4668(7) 1.1184(6) 0.6609(6) 0.0253(15) Uani 1 1 d . . .
C19 C 0.5881(9) 1.0254(7) 0.6242(6) 0.0324(17) Uani 1 1 d . . .
C20 C 0.6613(9) 1.0859(9) 0.5529(6) 0.0377(19) Uani 1 1 d . . .
C21 C 0.5829(9) 1.2176(9) 0.5467(5) 0.0362(19) Uani 1 1 d . . .
C22 C 0.4606(8) 1.2372(7) 0.6132(6) 0.0286(16) Uani 1 1 d . . .
C23 C 0.3526(9) 1.0933(9) 0.7312(7) 0.0398(19) Uani 1 1 d . . .
H23A H 0.3521 1.1295 0.7972 0.060 Uiso 1 1 calc R . .
H23B H 0.3727 1.0011 0.7443 0.060 Uiso 1 1 calc R . .
H23C H 0.2585 1.1327 0.6979 0.060 Uiso 1 1 calc R . .
C24 C 0.6251(12) 0.8833(8) 0.6445(8) 0.053(2) Uani 1 1 d . . .
H24A H 0.5793 0.8633 0.7094 0.079 Uiso 1 1 calc R . .
H24B H 0.7296 0.8434 0.6504 0.079 Uiso 1 1 calc R . .
H24C H 0.5906 0.8507 0.5870 0.079 Uiso 1 1 calc R . .
C25 C 0.7919(11) 1.0220(11) 0.4912(8) 0.058(3) Uani 1 1 d . . .
H25A H 0.8538 0.9468 0.5329 0.087 Uiso 1 1 calc R . .
H25B H 0.8446 1.0815 0.4725 0.087 Uiso 1 1 calc R . .
H25C H 0.7630 0.9958 0.4279 0.087 Uiso 1 1 calc R . .
C26 C 0.6101(11) 1.3189(10) 0.4718(7) 0.052(3) Uani 1 1 d . . .
H26A H 0.6990 1.2816 0.4329 0.078 Uiso 1 1 calc R . .
H26B H 0.6194 1.3868 0.5103 0.078 Uiso 1 1 calc R . .
H26C H 0.5295 1.3543 0.4232 0.078 Uiso 1 1 calc R . .
C27 C 0.3424(9) 1.3603(8) 0.6194(7) 0.042(2) Uani 1 1 d . . .
H27A H 0.2912 1.3855 0.5530 0.063 Uiso 1 1 calc R . .
H27B H 0.3824 1.4259 0.6343 0.063 Uiso 1 1 calc R . .
H27C H 0.2754 1.3509 0.6750 0.063 Uiso 1 1 calc R . .
N1 N 0.8645(6) 1.0791(6) 0.7159(5) 0.0257(13) Uani 1 1 d . . .
N2 N 0.6197(6) 1.1630(6) 0.8779(4) 0.0265(13) Uani 1 1 d . . .
O1 O 0.9927(6) 1.0209(6) 0.7065(4) 0.0401(14) Uani 1 1 d . . .
Si1 Si 0.8511(2) 1.3768(2) 0.69553(17) 0.0301(5) Uani 1 1 d . . .
W1 W 0.67689(3) 1.15196(3) 0.71565(2) 0.02156(10) Uani 1 1 d . B .
C2A C 0.8974(19) 0.8035(15) 0.8639(13) 0.036(4) Uani 0.50 1 d P B 1
H2A H 0.9068 0.8771 0.8252 0.043 Uiso 0.50 1 calc PR B 1
C1A C 1.020(3) 0.6824(19) 0.862(2) 0.043(5) Uani 0.50 1 d P B 1
H1A1 H 0.9935 0.6127 0.8994 0.064 Uiso 0.50 1 calc PR B 1
H1A2 H 1.1035 0.6906 0.8957 0.064 Uiso 0.50 1 calc PR B 1
H1A3 H 1.0446 0.6639 0.7899 0.064 Uiso 0.50 1 calc PR B 1
C3A C 0.779(2) 0.8158(19) 0.9144(16) 0.035(5) Uiso 0.50 1 d P B 1
H3A H 0.7729 0.7423 0.9555 0.042 Uiso 0.50 1 calc PR B 1
C2B C 0.8817(17) 0.7510(17) 0.9430(16) 0.042(4) Uani 0.50 1 d P B 2
H2B H 0.8631 0.7573 1.0152 0.050 Uiso 0.50 1 calc PR B 2
C1B C 1.016(3) 0.648(2) 0.9109(19) 0.047(6) Uani 0.50 1 d P B 2
H1B1 H 1.0116 0.6396 0.8364 0.071 Uiso 0.50 1 calc PR B 2
H1B2 H 1.0217 0.5666 0.9503 0.071 Uiso 0.50 1 calc PR B 2
H1B3 H 1.1006 0.6701 0.9252 0.071 Uiso 0.50 1 calc PR B 2
C3B C 0.791(2) 0.8308(16) 0.8788(16) 0.030(4) Uiso 0.50 1 d P B 2
H3B H 0.8105 0.8275 0.8064 0.036 Uiso 0.50 1 calc PR B 2

loop_
_atom_site_aniso_label
_atom_site_aniso_U_11
_atom_site_aniso_U_22
_atom_site_aniso_U_33
_atom_site_aniso_U_23
_atom_site_aniso_U_13
_atom_site_aniso_U_12
C4 0.031(4) 0.029(4) 0.037(4) 0.002(3) 0.001(3) -0.003(3)
C5 0.025(4) 0.033(4) 0.028(4) -0.005(3) 0.003(3) -0.004(3)
C6 0.027(4) 0.023(3) 0.026(3) -0.006(3) 0.004(3) -0.009(3)
C7 0.035(4) 0.027(4) 0.031(4) -0.006(3) 0.001(3) -0.011(3)
C8 0.050(5) 0.039(5) 0.027(4) -0.007(3) -0.005(4) -0.019(4)
C9 0.050(5) 0.036(5) 0.037(4) -0.018(4) 0.010(4) -0.018(4)
C10 0.037(4) 0.029(4) 0.044(5) -0.016(3) 0.010(4) -0.008(4)
C11 0.033(4) 0.019(3) 0.027(4) -0.003(3) 0.006(3) -0.005(3)
C12 0.033(4) 0.029(4) 0.041(4) -0.004(3) 0.005(3) 0.000(3)
C13 0.031(4) 0.043(5) 0.032(4) -0.006(3) -0.008(3) 0.000(4)
C14 0.025(4) 0.018(3) 0.034(4) -0.008(3) 0.001(3) -0.003(3)
C15 0.040(5) 0.042(5) 0.060(6) -0.010(4) -0.009(4) -0.012(4)
C16 0.056(6) 0.033(5) 0.050(5) -0.012(4) 0.008(4) -0.020(4)
C17 0.045(5) 0.043(5) 0.048(5) -0.015(4) 0.016(4) -0.015(4)
C18 0.023(3) 0.015(3) 0.043(4) -0.008(3) -0.006(3) -0.010(3)
C19 0.038(4) 0.027(4) 0.035(4) -0.012(3) -0.006(3) -0.011(3)
C20 0.039(5) 0.050(5) 0.027(4) -0.019(4) 0.000(3) -0.014(4)
C21 0.045(5) 0.053(5) 0.014(3) -0.003(3) -0.003(3) -0.021(4)
C22 0.029(4) 0.026(4) 0.031(4) -0.002(3) -0.006(3) -0.008(3)
C23 0.035(4) 0.045(5) 0.042(5) -0.003(4) -0.002(4) -0.017(4)
C24 0.064(6) 0.032(5) 0.063(6) -0.015(4) -0.015(5) -0.013(5)
C25 0.048(6) 0.081(8) 0.046(5) -0.037(5) 0.009(4) -0.015(5)
C26 0.061(6) 0.071(7) 0.029(4) 0.010(4) -0.006(4) -0.032(5)
C27 0.041(5) 0.036(5) 0.044(5) -0.003(4) -0.011(4) -0.006(4)
N1 0.024(3) 0.022(3) 0.031(3) -0.008(2) 0.004(2) -0.006(2)
N2 0.025(3) 0.031(3) 0.021(3) -0.003(2) 0.000(2) -0.006(3)
O1 0.023(3) 0.040(3) 0.046(3) -0.008(3) 0.008(2) 0.005(2)
Si1 0.0289(11) 0.0248(10) 0.0375(11) -0.0080(8) 0.0045(9) -0.0092(9)
W1 0.02377(15) 0.01752(14) 0.02209(15) -0.00606(9) 0.00229(10) -0.00420(10)
C2A 0.040(10) 0.027(8) 0.042(9) 0.004(7) -0.002(7) -0.014(7)
C1A 0.035(10) 0.022(11) 0.068(16) -0.006(10) -0.015(12) -0.003(9)
C2B 0.023(8) 0.040(10) 0.059(12) -0.006(9) -0.003(7) -0.005(7)
C1B 0.043(11) 0.026(11) 0.062(16) 0.004(10) -0.006(12) 0.000(9)

loop_
_atom_type_symbol
_atom_type_description
_atom_type_scat_dispersion_real
_atom_type_scat_dispersion_imag
_atom_type_scat_source
C C 0.0033 0.0016 'International Tables Vol C Tables 4.2.6.8 and 6.1.1.4'
H H 0.0000 0.0000 'International Tables Vol C Tables 4.2.6.8 and 6.1.1.4'
N N 0.0061 0.0033 'International Tables Vol C Tables 4.2.6.8 and 6.1.1.4'
O O 0.0106 0.0060 'International Tables Vol C Tables 4.2.6.8 and 6.1.1.4'
Si Si 0.0817 0.0704 'International Tables Vol C Tables 4.2.6.8 and 6.1.1.4'
W W -0.8490 6.8722 'International Tables Vol C Tables 4.2.6.8 and 6.1.1.4'

loop_
_geom_angle_atom_site_label_1
_geom_angle_atom_site_label_2
_geom_angle_atom_site_label_3
_geom_angle
C3A C4 C5 122.0(10)
C3A C4 C3B 18.8(9)
C5 C4 C3B 105.0(9)
C3A C4 H4A 106.8
C5 C4 H4A 106.8
C3B C4 H4A 122.9
C3A C4 H4B 106.8
C5 C4 H4B 106.8
C3B C4 H4B 107.8
H4A C4 H4B 106.7
N2 C5 C4 132.0(7)
N2 C5 W1 76.4(5)
C4 C5 W1 151.5(6)
C7 C6 C11 121.8(7)
C7 C6 N2 121.5(6)
C11 C6 N2 116.7(6)
C6 C7 C8 117.6(7)
C6 C7 C13 122.6(7)
C8 C7 C13 119.8(7)
C9 C8 C7 121.8(8)
C9 C8 H8 119.1
C7 C8 H8 119.1
C8 C9 C10 120.2(7)
C8 C9 H9 119.9
C10 C9 H9 119.9
C9 C10 C11 120.3(7)
C9 C10 H10 119.8
C11 C10 H10 119.8
C10 C11 C6 118.2(7)
C10 C11 C12 120.3(7)
C6 C11 C12 121.5(6)
C11 C12 H12A 109.5
C11 C12 H12B 109.5
H12A C12 H12B 109.5
C11 C12 H12C 109.5
H12A C12 H12C 109.5
H12B C12 H12C 109.5
C7 C13 H13A 109.5
C7 C13 H13B 109.5
H13A C13 H13B 109.5
C7 C13 H13C 109.5
H13A C13 H13C 109.5
H13B C13 H13C 109.5
Si1 C14 W1 118.1(3)
Si1 C14 H14A 107.8
W1 C14 H14A 107.8
Si1 C14 H14B 107.8
W1 C14 H14B 107.8
H14A C14 H14B 107.1
Si1 C15 H15A 109.5
Si1 C15 H15B 109.5
H15A C15 H15B 109.5
Si1 C15 H15C 109.5
H15A C15 H15C 109.5
H15B C15 H15C 109.5
Si1 C16 H16A 109.5
Si1 C16 H16B 109.5
H16A C16 H16B 109.5
Si1 C16 H16C 109.5
H16A C16 H16C 109.5
H16B C16 H16C 109.5
Si1 C17 H17A 109.5
Si1 C17 H17B 109.5
H17A C17 H17B 109.5
Si1 C17 H17C 109.5
H17A C17 H17C 109.5
H17B C17 H17C 109.5
C22 C18 C19 109.0(7)
C22 C18 C23 125.0(7)
C19 C18 C23 125.7(7)
C22 C18 W1 74.6(4)
C19 C18 W1 70.9(4)
C23 C18 W1 125.7(5)
C18 C19 C20 108.5(7)
C18 C19 C24 126.6(8)
C20 C19 C24 124.4(8)
C18 C19 W1 74.4(4)
C20 C19 W1 72.3(4)
C24 C19 W1 125.6(6)
C19 C20 C21 106.9(7)
C19 C20 C25 126.4(9)
C21 C20 C25 126.7(9)
C19 C20 W1 72.5(4)
C21 C20 W1 73.6(4)
C25 C20 W1 122.0(6)
C20 C21 C22 108.6(7)
C20 C21 C26 126.2(8)
C22 C21 C26 124.6(8)
C20 C21 W1 71.3(4)
C22 C21 W1 74.8(4)
C26 C21 W1 126.5(6)
C18 C22 C21 107.0(7)
C18 C22 C27 127.5(7)
C21 C22 C27 125.2(7)
C18 C22 W1 71.6(4)
C21 C22 W1 70.4(4)
C27 C22 W1 128.3(6)
C18 C23 H23A 109.5
C18 C23 H23B 109.5
H23A C23 H23B 109.5
C18 C23 H23C 109.5
H23A C23 H23C 109.5
H23B C23 H23C 109.5
C19 C24 H24A 109.5
C19 C24 H24B 109.5
H24A C24 H24B 109.5
C19 C24 H24C 109.5
H24A C24 H24C 109.5
H24B C24 H24C 109.5
C20 C25 H25A 109.5
C20 C25 H25B 109.5
H25A C25 H25B 109.5
C20 C25 H25C 109.5
H25A C25 H25C 109.5
H25B C25 H25C 109.5
C21 C26 H26A 109.5
C21 C26 H26B 109.5
H26A C26 H26B 109.5
C21 C26 H26C 109.5
H26A C26 H26C 109.5
H26B C26 H26C 109.5
C22 C27 H27A 109.5
C22 C27 H27B 109.5
H27A C27 H27B 109.5
C22 C27 H27C 109.5
H27A C27 H27C 109.5
H27B C27 H27C 109.5
O1 N1 W1 172.3(6)
C5 N2 C6 134.0(7)
C5 N2 W1 69.1(4)
C6 N2 W1 155.4(5)
C15 Si1 C14 109.4(4)
C15 Si1 C17 109.4(4)
C14 Si1 C17 113.8(4)
C15 Si1 C16 107.0(4)
C14 Si1 C16 110.8(4)
C17 Si1 C16 106.2(4)
N1 W1 C5 93.9(3)
N1 W1 N2 104.2(2)
C5 W1 N2 34.5(3)
N1 W1 C14 96.2(3)
C5 W1 C14 120.2(3)
N2 W1 C14 86.1(3)
N1 W1 C20 91.2(3)
C5 W1 C20 123.0(3)
N2 W1 C20 152.1(3)
C14 W1 C20 115.5(3)
N1 W1 C19 105.6(3)
C5 W1 C19 89.5(3)
N2 W1 C19 117.1(3)
C14 W1 C19 141.8(3)
C20 W1 C19 35.2(3)
N1 W1 C21 112.6(3)
C5 W1 C21 141.7(3)
N2 W1 C21 142.8(3)
C14 W1 C21 85.1(3)
C20 W1 C21 35.1(3)
C19 W1 C21 57.8(3)
N1 W1 C18 140.1(3)
C5 W1 C18 84.7(3)
N2 W1 C18 96.9(2)
C14 W1 C18 118.9(2)
C20 W1 C18 58.0(3)
C19 W1 C18 34.7(3)
C21 W1 C18 57.2(3)
N1 W1 C22 146.9(3)
C5 W1 C22 112.6(3)
N2 W1 C22 108.9(2)
C14 W1 C22 87.6(3)
C20 W1 C22 58.1(3)
C19 W1 C22 57.3(3)
C21 W1 C22 34.7(3)
C18 W1 C22 33.8(2)
C3A C2A C1A 124.7(18)
C3A C2A H2A 117.7
C1A C2A H2A 117.7
C2A C3A C4 126.6(18)
C2A C3A H3A 116.7
C4 C3A H3A 116.7
C3B C2B C1B 124(2)
C3B C2B H2B 117.9
C1B C2B H2B 117.9
C2B C1B H1B1 109.5
C2B C1B H1B2 109.5
H1B1 C1B H1B2 109.5
C2B C1B H1B3 109.5
H1B1 C1B H1B3 109.5
H1B2 C1B H1B3 109.5
C2B C3B C4 122.7(18)
C2B C3B H3B 118.7
C4 C3B H3B 118.7

loop_
_geom_bond_atom_site_label_1
_geom_bond_atom_site_label_2
_geom_bond_distance
C4 C3A 1.47(2)
C4 C5 1.470(11)
C4 C3B 1.55(2)
C4 H4A 0.9900
C4 H4B 0.9900
C5 N2 1.257(10)
C5 W1 2.072(8)
C6 C7 1.379(11)
C6 C11 1.393(10)
C6 N2 1.420(9)
C7 C8 1.386(11)
C7 C13 1.504(10)
C8 C9 1.355(12)
C8 H8 0.9500
C9 C10 1.373(12)
C9 H9 0.9500
C10 C11 1.389(10)
C10 H10 0.9500
C11 C12 1.496(11)
C12 H12A 0.9800
C12 H12B 0.9800
C12 H12C 0.9800
C13 H13A 0.9800
C13 H13B 0.9800
C13 H13C 0.9800
C14 Si1 1.849(8)
C14 W1 2.197(7)
C14 H14A 0.9900
C14 H14B 0.9900
C15 Si1 1.847(9)
C15 H15A 0.9800
C15 H15B 0.9800
C15 H15C 0.9800
C16 Si1 1.880(9)
C16 H16A 0.9800
C16 H16B 0.9800
C16 H16C 0.9800
C17 Si1 1.857(8)
C17 H17A 0.9800
C17 H17B 0.9800
C17 H17C 0.9800
C18 C22 1.390(10)
C18 C19 1.401(10)
C18 C23 1.502(11)
C18 W1 2.373(7)
C19 C20 1.407(12)
C19 C24 1.504(12)
C19 W1 2.328(8)
C20 C21 1.411(12)
C20 C25 1.493(12)
C20 W1 2.326(7)
C21 C22 1.424(11)
C21 C26 1.502(12)
C21 W1 2.355(7)
C22 C27 1.485(11)
C22 W1 2.412(7)
C23 H23A 0.9800
C23 H23B 0.9800
C23 H23C 0.9800
C24 H24A 0.9800
C24 H24B 0.9800
C24 H24C 0.9800
C25 H25A 0.9800
C25 H25B 0.9800
C25 H25C 0.9800
C26 H26A 0.9800
C26 H26B 0.9800
C26 H26C 0.9800
C27 H27A 0.9800
C27 H27B 0.9800
C27 H27C 0.9800
N1 O1 1.222(7)
N1 W1 1.756(6)
N2 W1 2.156(6)
C2A C3A 1.29(3)
C2A C1A 1.49(3)
C2A H2A 0.9500
C1A H1A1 0.9800
C1A H1A2 0.9800
C1A H1A3 0.9800
C3A H3A 0.9500
C2B C3B 1.29(2)
C2B C1B 1.51(3)
C2B H2B 0.9500
C1B H1B1 0.9800
C1B H1B2 0.9800
C1B H1B3 0.9800
C3B H3B 0.9500

loop_
_geom_torsion_atom_site_label_1
_geom_torsion_atom_site_label_2
_geom_torsion_atom_site_label_3
_geom_torsion_atom_site_label_4
_geom_torsion
C3A C4 C5 N2 -127.0(13)
C3B C4 C5 N2 -135.8(11)
C3A C4 C5 W1 48.6(19)
C3B C4 C5 W1 39.8(16)
C11 C6 C7 C8 3.0(12)
N2 C6 C7 C8 -179.0(7)
C11 C6 C7 C13 -172.9(8)
N2 C6 C7 C13 5.1(12)
C6 C7 C8 C9 -1.4(13)
C13 C7 C8 C9 174.6(8)
C7 C8 C9 C10 -1.4(14)
C8 C9 C10 C11 2.7(13)
C9 C10 C11 C6 -1.1(12)
C9 C10 C11 C12 179.0(8)
C7 C6 C11 C10 -1.8(12)
N2 C6 C11 C10 -179.9(7)
C7 C6 C11 C12 178.1(7)
N2 C6 C11 C12 0.0(11)
C22 C18 C19 C20 0.7(9)
C23 C18 C19 C20 174.5(7)
W1 C18 C19 C20 -64.8(6)
C22 C18 C19 C24 -171.5(8)
C23 C18 C19 C24 2.3(13)
W1 C18 C19 C24 123.0(8)
C22 C18 C19 W1 65.4(5)
C23 C18 C19 W1 -120.8(8)
C18 C19 C20 C21 0.0(9)
C24 C19 C20 C21 172.5(8)
W1 C19 C20 C21 -66.1(5)
C18 C19 C20 C25 -176.7(8)
C24 C19 C20 C25 -4.2(13)
W1 C19 C20 C25 117.2(9)
C18 C19 C20 W1 66.1(5)
C24 C19 C20 W1 -121.4(8)
C19 C20 C21 C22 -0.7(9)
C25 C20 C21 C22 176.0(8)
W1 C20 C21 C22 -66.1(5)
C19 C20 C21 C26 -172.6(8)
C25 C20 C21 C26 4.1(14)
W1 C20 C21 C26 122.0(9)
C19 C20 C21 W1 65.4(5)
C25 C20 C21 W1 -117.9(9)
C19 C18 C22 C21 -1.1(9)
C23 C18 C22 C21 -175.0(7)
W1 C18 C22 C21 61.9(5)
C19 C18 C22 C27 172.4(8)
C23 C18 C22 C27 -1.5(13)
W1 C18 C22 C27 -124.6(8)
C19 C18 C22 W1 -63.0(5)
C23 C18 C22 W1 123.1(8)
C20 C21 C22 C18 1.1(9)
C26 C21 C22 C18 173.2(8)
W1 C21 C22 C18 -62.7(5)
C20 C21 C22 C27 -172.5(8)
C26 C21 C22 C27 -0.5(13)
W1 C21 C22 C27 123.7(8)
C20 C21 C22 W1 63.8(5)
C26 C21 C22 W1 -124.2(8)
C4 C5 N2 C6 8.0(15)
W1 C5 N2 C6 -169.9(8)
C4 C5 N2 W1 177.8(10)
C7 C6 N2 C5 53.8(12)
C11 C6 N2 C5 -128.1(9)
C7 C6 N2 W1 -102.9(12)
C11 C6 N2 W1 75.2(14)
W1 C14 Si1 C15 -68.5(5)
W1 C14 Si1 C17 54.2(5)
W1 C14 Si1 C16 173.8(4)
O1 N1 W1 C5 108(4)
O1 N1 W1 N2 142(4)
O1 N1 W1 C14 -131(4)
O1 N1 W1 C20 -15(4)
O1 N1 W1 C19 18(4)
O1 N1 W1 C21 -43(4)
O1 N1 W1 C18 22(4)
O1 N1 W1 C22 -35(4)
N2 C5 W1 N1 109.6(5)
C4 C5 W1 N1 -67.0(12)
C4 C5 W1 N2 -176.6(15)
N2 C5 W1 C14 10.2(6)
C4 C5 W1 C14 -166.5(12)
N2 C5 W1 C20 -156.4(4)
C4 C5 W1 C20 26.9(14)
N2 C5 W1 C19 -144.7(5)
C4 C5 W1 C19 38.6(12)
N2 C5 W1 C21 -115.2(6)
C4 C5 W1 C21 68.1(13)
N2 C5 W1 C18 -110.3(5)
C4 C5 W1 C18 73.0(12)
N2 C5 W1 C22 -90.8(5)
C4 C5 W1 C22 92.6(12)
C5 N2 W1 N1 -75.8(5)
C6 N2 W1 N1 86.5(12)
C6 N2 W1 C5 162.3(14)
C5 N2 W1 C14 -171.2(5)
C6 N2 W1 C14 -8.9(12)
C5 N2 W1 C20 45.9(8)
C6 N2 W1 C20 -151.8(11)
C5 N2 W1 C19 40.5(5)
C6 N2 W1 C19 -157.3(11)
C5 N2 W1 C21 112.1(6)
C6 N2 W1 C21 -85.6(13)
C5 N2 W1 C18 70.1(5)
C6 N2 W1 C18 -127.6(12)
C5 N2 W1 C22 102.6(5)
C6 N2 W1 C22 -95.1(12)
Si1 C14 W1 N1 9.3(4)
Si1 C14 W1 C5 107.4(4)
Si1 C14 W1 N2 113.2(4)
Si1 C14 W1 C20 -85.0(5)
Si1 C14 W1 C19 -116.0(5)
Si1 C14 W1 C21 -103.0(4)
Si1 C14 W1 C18 -151.0(4)
Si1 C14 W1 C22 -137.7(4)
C19 C20 W1 N1 116.0(5)
C21 C20 W1 N1 -129.8(5)
C25 C20 W1 N1 -6.5(8)
C19 C20 W1 C5 20.6(6)
C21 C20 W1 C5 134.8(5)
C25 C20 W1 C5 -101.8(8)
C19 C20 W1 N2 -8.4(9)
C21 C20 W1 N2 105.8(7)
C25 C20 W1 N2 -130.9(8)
C19 C20 W1 C14 -146.6(5)
C21 C20 W1 C14 -32.4(6)
C25 C20 W1 C14 91.0(8)
C21 C20 W1 C19 114.2(7)
C25 C20 W1 C19 -122.4(10)
C19 C20 W1 C21 -114.2(7)
C25 C20 W1 C21 123.4(10)
C19 C20 W1 C18 -37.1(4)
C21 C20 W1 C18 77.1(5)
C25 C20 W1 C18 -159.6(9)
C19 C20 W1 C22 -77.1(5)
C21 C20 W1 C22 37.0(5)
C25 C20 W1 C22 160.4(9)
C18 C19 W1 N1 175.3(4)
C20 C19 W1 N1 -68.9(5)
C24 C19 W1 N1 51.1(8)
C18 C19 W1 C5 81.4(5)
C20 C19 W1 C5 -162.8(5)
C24 C19 W1 C5 -42.8(8)
C18 C19 W1 N2 59.8(5)
C20 C19 W1 N2 175.6(4)
C24 C19 W1 N2 -64.3(8)
C18 C19 W1 C14 -62.2(6)
C20 C19 W1 C14 53.6(7)
C24 C19 W1 C14 173.6(7)
C18 C19 W1 C20 -115.8(7)
C24 C19 W1 C20 120.1(10)
C18 C19 W1 C21 -77.5(5)
C20 C19 W1 C21 38.3(5)
C24 C19 W1 C21 158.3(9)
C20 C19 W1 C18 115.8(7)
C24 C19 W1 C18 -124.1(10)
C18 C19 W1 C22 -36.1(4)
C20 C19 W1 C22 79.7(5)
C24 C19 W1 C22 -160.2(9)
C20 C21 W1 N1 56.3(6)
C22 C21 W1 N1 172.4(4)
C26 C21 W1 N1 -65.4(8)
C20 C21 W1 C5 -74.0(7)
C22 C21 W1 C5 42.1(7)
C26 C21 W1 C5 164.3(7)
C20 C21 W1 N2 -132.0(5)
C22 C21 W1 N2 -15.8(7)
C26 C21 W1 N2 106.3(8)
C20 C21 W1 C14 151.0(5)
C22 C21 W1 C14 -92.9(5)
C26 C21 W1 C14 29.3(8)
C22 C21 W1 C20 116.1(7)
C26 C21 W1 C20 -121.7(10)
C20 C21 W1 C19 -38.4(5)
C22 C21 W1 C19 77.7(5)
C26 C21 W1 C19 -160.1(9)
C20 C21 W1 C18 -79.8(5)
C22 C21 W1 C18 36.3(4)
C26 C21 W1 C18 158.5(9)
C20 C21 W1 C22 -116.1(7)
C26 C21 W1 C22 122.2(10)
C22 C18 W1 N1 -124.0(5)
C19 C18 W1 N1 -7.1(7)
C23 C18 W1 N1 113.6(7)
C22 C18 W1 C5 146.2(5)
C19 C18 W1 C5 -96.9(5)
C23 C18 W1 C5 23.9(6)
C22 C18 W1 N2 113.9(4)
C19 C18 W1 N2 -129.2(5)
C23 C18 W1 N2 -8.5(6)
C22 C18 W1 C14 24.5(5)
C19 C18 W1 C14 141.4(5)
C23 C18 W1 C14 -97.9(7)
C22 C18 W1 C20 -79.2(5)
C19 C18 W1 C20 37.7(5)
C23 C18 W1 C20 158.5(7)
C22 C18 W1 C19 -116.9(7)
C23 C18 W1 C19 120.8(8)
C22 C18 W1 C21 -37.4(4)
C19 C18 W1 C21 79.5(5)
C23 C18 W1 C21 -159.7(7)
C19 C18 W1 C22 116.9(7)
C23 C18 W1 C22 -122.3(8)
C18 C22 W1 N1 103.5(6)
C21 C22 W1 N1 -12.9(7)
C27 C22 W1 N1 -132.8(7)
C18 C22 W1 C5 -36.8(5)
C21 C22 W1 C5 -153.3(5)
C27 C22 W1 C5 86.8(8)
C18 C22 W1 N2 -73.6(5)
C21 C22 W1 N2 170.0(5)
C27 C22 W1 N2 50.1(8)
C18 C22 W1 C14 -158.7(5)
C21 C22 W1 C14 84.8(5)
C27 C22 W1 C14 -35.0(7)
C18 C22 W1 C20 79.0(5)
C21 C22 W1 C20 -37.4(5)
C27 C22 W1 C20 -157.3(8)
C18 C22 W1 C19 37.1(4)
C21 C22 W1 C19 -79.4(5)
C27 C22 W1 C19 160.8(8)
C18 C22 W1 C21 116.4(7)
C27 C22 W1 C21 -119.9(9)
C21 C22 W1 C18 -116.4(7)
C27 C22 W1 C18 123.7(9)
C1A C2A C3A C4 -177.1(17)
C5 C4 C3A C2A 1(3)
C3B C4 C3A C2A 28(3)
C1B C2B C3B C4 177.7(17)
C3A C4 C3B C2B -23(3)
C5 C4 C3B C2B 133.5(17)
